data_4079282
loop_
_publ_author_name
'Ruiz, Javier'
'Garc\?\'ia, Luc\'ia'
'Mejuto, Carmen'
'Perandones, Bernab\'e F.'
'Vivanco, Maril\'in'

_publ_section_title
;
 Divergent Reactivity of Mixed-Ligand Manganese(I) Carbonyl--Isocyanide
 Complexes toward Primary Amines
;
_journal_issue 17
_journal_name_full Organometallics
_journal_page_first 6420
_journal_paper_doi 10.1021/om3006454
_journal_volume 31
_journal_year 2012
_chemical_compound_source 'synthesis as described'
_chemical_formula_moiety 'C23 H20 Mn N4 O3, Cl O4'
_chemical_formula_sum 'C23 H20 Cl Mn N4 O7'
_chemical_formula_weight 554.82
_chemical_name_systematic
;
 ?
;
_space_group_IT_number 2
_symmetry_cell_setting triclinic
_symmetry_Int_Tables_number 2
_symmetry_space_group_name_Hall '-P 1'
_symmetry_space_group_name_H-M 'P -1'
_atom_sites_solution_hydrogens geom
_atom_sites_solution_primary direct
_atom_sites_solution_secondary difmap
_audit_conform_dict_location ftp://ftp.iucr.org/pub/cif_core.dic
_audit_conform_dict_name cif_core.dic
_audit_conform_dict_version 2.4
_audit_creation_date 2012-03-21T10:56:15-00:00
_audit_creation_method 'WinGX routine CIF_UPDATE'
_cell_angle_alpha 85.667(5)
_cell_angle_beta 81.030(4)
_cell_angle_gamma 65.265(3)
_cell_formula_units_Z 2
_cell_length_a 8.6205(8)
_cell_length_b 10.2963(13)
_cell_length_c 14.1706(15)
_cell_measurement_reflns_used 1826
_cell_measurement_temperature 100(2)
_cell_measurement_theta_max 27.27
_cell_measurement_theta_min 2.6
_cell_measurement_wavelength 0.71073
_cell_volume 1128.3(2)
_computing_cell_refinement 'APPEX2 (BRUKER AXS, 2005)'
_computing_data_collection 'APPEX2 (BRUKER AXS, 2005)'
_computing_data_reduction 'APPEX2 (BRUKER AXS, 2005)'
_computing_molecular_graphics 'Ortep-3 for Windows (Farrugia, 1997)'
_computing_publication_material 'WinGX publication routines (Farrugia, 1999)'
_computing_structure_refinement 'SHELXL-97 (Sheldrick, 2008)'
_computing_structure_solution 'DIRDIF2008 (Beurskens et al, 2008)'
_diffrn_ambient_temperature 100(2)
_diffrn_measured_fraction_theta_full 0.997
_diffrn_measured_fraction_theta_max 0.997
_diffrn_measurement_device 'four-circle diffractometer'
_diffrn_measurement_device_type 'BRUKER APPEX-II CCD'
_diffrn_measurement_method 'omega and phi scans'
_diffrn_radiation_monochromator graphite
_diffrn_radiation_probe x-ray
_diffrn_radiation_source 'fine-focus sealed tube'
_diffrn_radiation_type MoK\a
_diffrn_radiation_wavelength 0.7107
_diffrn_reflns_av_R_equivalents 0.0449
_diffrn_reflns_av_unetI/netI 0.0360
_diffrn_reflns_limit_h_max 10
_diffrn_reflns_limit_h_min -10
_diffrn_reflns_limit_k_max 12
_diffrn_reflns_limit_k_min -12
_diffrn_reflns_limit_l_max 17
_diffrn_reflns_limit_l_min 0
_diffrn_reflns_number 26274
_diffrn_reflns_theta_full 26.37
_diffrn_reflns_theta_max 26.37
_diffrn_reflns_theta_min 1.45
_exptl_absorpt_coefficient_mu 0.759
_exptl_absorpt_correction_T_max 0.9144
_exptl_absorpt_correction_T_min 0.8376
_exptl_absorpt_correction_type multi-scan
_exptl_absorpt_process_details 'BRUKER SADABS'
_exptl_crystal_colour colourless
_exptl_crystal_density_diffrn 1.633
_exptl_crystal_density_method 'not measured'
_exptl_crystal_description prism
_exptl_crystal_F_000 568
_exptl_crystal_size_max 0.17
_exptl_crystal_size_mid 0.17
_exptl_crystal_size_min 0.14
_refine_diff_density_max 0.497
_refine_diff_density_min -0.507
_refine_diff_density_rms 0.071
_refine_ls_extinction_method none
_refine_ls_goodness_of_fit_ref 1.063
_refine_ls_hydrogen_treatment mixed
_refine_ls_matrix_type full
_refine_ls_number_parameters 328
_refine_ls_number_reflns 4602
_refine_ls_number_restraints 0
_refine_ls_restrained_S_all 1.063
_refine_ls_R_factor_all 0.0502
_refine_ls_R_factor_gt 0.0376
_refine_ls_shift/su_max 0
_refine_ls_shift/su_mean 0
_refine_ls_structure_factor_coef Fsqd
_refine_ls_weighting_details 'calc w=1/[\s^2^(Fo^2^)+(0.0497P)^2^+0.7147P] where P=(Fo^2^+2Fc^2^)/3'
_refine_ls_weighting_scheme calc
_refine_ls_wR_factor_gt 0.0929
_refine_ls_wR_factor_ref 0.1003
_reflns_number_gt 3754
_reflns_number_total 4602
_reflns_threshold_expression >2\s(I)
_cod_data_source_file om3006454_si_003.cif
_cod_data_source_block 5a
_cod_database_code 4079282

loop_
_symmetry_equiv_pos_as_xyz
'x, y, z'
'-x, -y, -z'

loop_
_atom_site_label
_atom_site_type_symbol
_atom_site_fract_x
_atom_site_fract_y
_atom_site_fract_z
_atom_site_U_iso_or_equiv
_atom_site_adp_type
_atom_site_occupancy
_atom_site_symmetry_multiplicity
_atom_site_calc_flag
_atom_site_refinement_flags
Mn1 Mn 0.15634(4) 0.12003(3) 0.24040(2) 0.01466(11) Uani 1 1 d .
N1 N 0.1626(2) 0.2400(2) 0.11969(13) 0.0178(4) Uani 1 1 d .
C1 C 0.2740(3) 0.3012(2) 0.09438(18) 0.0225(5) Uani 1 1 d .
H1 H 0.3482 0.2979 0.1384 0.027 Uiso 1 1 calc R
C2 C 0.2852(3) 0.3686(3) 0.00682(18) 0.0274(6) Uani 1 1 d .
H2 H 0.3662 0.4097 -0.0094 0.033 Uiso 1 1 calc R
C3 C 0.1751(4) 0.3746(3) -0.05627(18) 0.0297(6) Uani 1 1 d .
H3 H 0.1801 0.4198 -0.1169 0.036 Uiso 1 1 calc R
C4 C 0.0582(3) 0.3148(3) -0.03091(17) 0.0263(6) Uani 1 1 d .
H4 H -0.0187 0.3192 -0.0736 0.032 Uiso 1 1 calc R
C5 C 0.0540(3) 0.2478(2) 0.05791(16) 0.0199(5) Uani 1 1 d .
C6 C -0.0558(3) 0.1711(2) 0.08888(16) 0.0189(5) Uani 1 1 d .
C7 C -0.1809(3) 0.1700(3) 0.03875(18) 0.0262(6) Uani 1 1 d .
H7 H -0.209 0.2291 -0.0164 0.031 Uiso 1 1 calc R
C8 C -0.2647(3) 0.0821(3) 0.06959(19) 0.0281(6) Uani 1 1 d .
H8 H -0.3536 0.0826 0.0374 0.034 Uiso 1 1 calc R
C9 C -0.2164(3) -0.0065(3) 0.14821(18) 0.0269(6) Uani 1 1 d .
H9 H -0.2678 -0.0712 0.1688 0.032 Uiso 1 1 calc R
C10 C -0.0931(3) 0.0007(3) 0.19594(17) 0.0225(5) Uani 1 1 d .
H10 H -0.0603 -0.0606 0.2496 0.027 Uiso 1 1 calc R
N2 N -0.0167(2) 0.0912(2) 0.16979(13) 0.0179(4) Uani 1 1 d .
C11 C 0.3327(3) -0.0347(3) 0.17963(16) 0.0187(5) Uani 1 1 d .
O1 O 0.4490(2) -0.12603(18) 0.14153(12) 0.0275(4) Uani 1 1 d .
C12 C 0.3150(3) 0.1448(2) 0.29754(16) 0.0183(5) Uani 1 1 d .
O2 O 0.4196(2) 0.14755(18) 0.33755(13) 0.0252(4) Uani 1 1 d .
C13 C 0.1379(3) 0.0129(2) 0.34511(17) 0.0181(5) Uani 1 1 d .
O3 O 0.1348(2) -0.05331(18) 0.41352(12) 0.0268(4) Uani 1 1 d .
C14 C -0.0340(3) 0.3062(2) 0.30707(16) 0.0176(5) Uani 1 1 d .
N3 N 0.0041(3) 0.4194(2) 0.30809(15) 0.0211(4) Uani 1 1 d .
H3N H 0.106(4) 0.406(3) 0.283(2) 0.025 Uiso 1 1 d .
C15 C -0.0941(3) 0.5616(2) 0.34435(16) 0.0178(5) Uani 1 1 d .
C16 C -0.2549(3) 0.6487(3) 0.31713(17) 0.0213(5) Uani 1 1 d .
H16 H -0.304 0.6142 0.2748 0.026 Uiso 1 1 calc R
C17 C -0.3419(3) 0.7858(3) 0.35259(18) 0.0235(5) Uani 1 1 d .
H17 H -0.4524 0.845 0.3353 0.028 Uiso 1 1 calc R
C18 C -0.2698(3) 0.8379(3) 0.41303(18) 0.0253(6) Uani 1 1 d .
H18 H -0.3311 0.9321 0.4373 0.03 Uiso 1 1 calc R
C19 C -0.1080(3) 0.7524(3) 0.43805(18) 0.0239(5) Uani 1 1 d .
H19 H -0.0572 0.7884 0.4784 0.029 Uiso 1 1 calc R
C20 C -0.0205(3) 0.6136(3) 0.40361(17) 0.0210(5) Uani 1 1 d .
H20 H 0.0899 0.5545 0.4209 0.025 Uiso 1 1 calc R
N4 N -0.1841(2) 0.3164(2) 0.35459(14) 0.0189(4) Uani 1 1 d .
C21 C -0.2667(3) 0.2147(3) 0.36381(19) 0.0243(5) Uani 1 1 d .
H21A H -0.1901 0.1164 0.382 0.029 Uiso 1 1 calc R
H21B H -0.321 0.2137 0.3074 0.029 Uiso 1 1 calc R
C22 C -0.3953(3) 0.3012(3) 0.44726(18) 0.0234(5) Uani 1 1 d .
H22A H -0.3766 0.2529 0.5102 0.028 Uiso 1 1 calc R
H22B H -0.5175 0.3363 0.4373 0.028 Uiso 1 1 calc R
C23 C -0.3209(3) 0.4137(3) 0.42668(17) 0.0221(5) Uani 1 1 d .
H23A H -0.3998 0.504 0.399 0.027 Uiso 1 1 calc R
H23B H -0.2759 0.4326 0.4818 0.027 Uiso 1 1 calc R
Cl1 Cl 0.37425(9) 0.56277(7) 0.22625(4) 0.02790(16) Uani 1 1 d .
O4 O 0.3452(2) 0.44332(19) 0.27096(14) 0.0302(4) Uani 1 1 d .
O5 O 0.3550(3) 0.6616(2) 0.29735(15) 0.0378(5) Uani 1 1 d .
O6 O 0.2509(5) 0.6320(3) 0.1637(2) 0.0884(11) Uani 1 1 d .
O7 O 0.5462(3) 0.5104(3) 0.17748(17) 0.0609(7) Uani 1 1 d .

loop_
_atom_site_aniso_label
_atom_site_aniso_U_11
_atom_site_aniso_U_22
_atom_site_aniso_U_33
_atom_site_aniso_U_23
_atom_site_aniso_U_13
_atom_site_aniso_U_12
Mn1 0.01388(18) 0.01301(18) 0.01530(18) 0.00008(13) -0.00269(13) -0.00360(14)
N1 0.0170(9) 0.0135(9) 0.0179(10) -0.0023(7) 0.0001(8) -0.0018(8)
C1 0.0220(12) 0.0173(12) 0.0243(13) -0.0009(10) 0.0017(10) -0.0058(10)
C2 0.0293(14) 0.0164(12) 0.0287(14) -0.0016(10) 0.0065(11) -0.0051(11)
C3 0.0387(15) 0.0168(12) 0.0205(13) 0.0006(10) 0.0016(11) -0.0007(11)
C4 0.0338(14) 0.0162(12) 0.0198(12) -0.0008(10) -0.0057(11) -0.0006(11)
C5 0.0227(12) 0.0121(11) 0.0173(11) -0.0021(9) -0.0027(9) 0.0006(9)
C6 0.0185(11) 0.0134(11) 0.0187(11) -0.0052(9) -0.0028(9) 0.0002(9)
C7 0.0228(13) 0.0260(13) 0.0222(13) -0.0043(10) -0.0064(10) -0.0009(11)
C8 0.0171(12) 0.0338(15) 0.0308(14) -0.0149(11) -0.0049(10) -0.0049(11)
C9 0.0230(13) 0.0335(15) 0.0275(14) -0.0116(11) 0.0027(10) -0.0152(11)
C10 0.0217(12) 0.0260(13) 0.0200(12) -0.0043(10) 0.0001(10) -0.0105(11)
N2 0.0165(9) 0.0177(10) 0.0168(9) -0.0016(8) -0.0017(8) -0.0043(8)
C11 0.0210(12) 0.0211(12) 0.0166(11) 0.0046(9) -0.0068(10) -0.0107(10)
O1 0.0239(9) 0.0214(9) 0.0280(10) -0.0071(8) 0.0008(8) -0.0008(8)
C12 0.0178(11) 0.0119(11) 0.0211(12) 0.0007(9) -0.0021(10) -0.0025(9)
O2 0.0241(9) 0.0200(9) 0.0340(10) 0.0018(7) -0.0118(8) -0.0093(7)
C13 0.0146(11) 0.0166(11) 0.0222(12) -0.0039(10) -0.0023(9) -0.0051(9)
O3 0.0307(10) 0.0249(9) 0.0218(9) 0.0054(8) -0.0026(8) -0.0098(8)
C14 0.0181(11) 0.0177(11) 0.0157(11) 0.0027(9) -0.0065(9) -0.0052(9)
N3 0.0185(10) 0.0167(10) 0.0267(11) -0.0026(8) 0.0005(9) -0.0068(9)
C15 0.0199(12) 0.0154(11) 0.0189(11) 0.0018(9) -0.0009(9) -0.0091(10)
C16 0.0243(12) 0.0203(12) 0.0201(12) 0.0035(9) -0.0052(10) -0.0100(10)
C17 0.0231(12) 0.0163(12) 0.0271(13) 0.0084(10) -0.0026(10) -0.0058(10)
C18 0.0314(14) 0.0139(12) 0.0274(13) -0.0001(10) 0.0042(11) -0.0090(11)
C19 0.0292(13) 0.0224(13) 0.0250(13) -0.0027(10) -0.0026(10) -0.0153(11)
C20 0.0220(12) 0.0190(12) 0.0234(12) 0.0024(9) -0.0057(10) -0.0095(10)
N4 0.0187(10) 0.0159(10) 0.0208(10) -0.0026(8) -0.0008(8) -0.0062(8)
C21 0.0195(12) 0.0224(13) 0.0317(14) -0.0009(10) 0.0001(10) -0.0105(10)
C22 0.0216(12) 0.0225(13) 0.0258(13) 0.0012(10) -0.0002(10) -0.0101(10)
C23 0.0199(12) 0.0250(13) 0.0207(12) -0.0028(10) 0.0005(10) -0.0092(10)
Cl1 0.0375(4) 0.0274(3) 0.0291(3) 0.0096(3) -0.0141(3) -0.0218(3)
O4 0.0294(10) 0.0233(9) 0.0419(11) 0.0088(8) -0.0039(8) -0.0166(8)
O5 0.0407(12) 0.0285(10) 0.0477(12) -0.0040(9) -0.0107(10) -0.0157(9)
O6 0.141(3) 0.0667(18) 0.102(2) 0.0532(17) -0.101(2) -0.0657(19)
O7 0.0746(17) 0.0638(16) 0.0538(15) -0.0190(13) 0.0320(13) -0.0487(15)

loop_
_atom_type_symbol
_atom_type_description
_atom_type_scat_dispersion_real
_atom_type_scat_dispersion_imag
_atom_type_scat_source
C C 0.0033 0.0016 'International Tables Vol C Tables 4.2.6.8 and 6.1.1.4'
H H 0 0 'International Tables Vol C Tables 4.2.6.8 and 6.1.1.4'
Br Br -0.2901 2.4595 'International Tables Vol C Tables 4.2.6.8 and 6.1.1.4'
Mn Mn 0.3368 0.7283 'International Tables Vol C Tables 4.2.6.8 and 6.1.1.4'
N N 0.0061 0.0033 'International Tables Vol C Tables 4.2.6.8 and 6.1.1.4'
O O 0.0106 0.006 'International Tables Vol C Tables 4.2.6.8 and 6.1.1.4'
Cl Cl 0.1484 0.1585 'International Tables Vol C Tables 4.2.6.8 and 6.1.1.4'

loop_
_geom_angle_atom_site_label_1
_geom_angle_atom_site_label_2
_geom_angle_atom_site_label_3
_geom_angle
C12 Mn1 C13 84.52(10)
C12 Mn1 C11 87.90(10)
C13 Mn1 C11 91.58(10)
C12 Mn1 N1 99.36(9)
C13 Mn1 N1 176.06(9)
C11 Mn1 N1 89.25(9)
C12 Mn1 N2 177.41(9)
C13 Mn1 N2 97.47(9)
C11 Mn1 N2 90.39(9)
N1 Mn1 N2 78.67(8)
C12 Mn1 C14 89.06(9)
C13 Mn1 C14 91.36(9)
C11 Mn1 C14 175.56(10)
N1 Mn1 C14 88.05(8)
N2 Mn1 C14 92.53(8)
C1 N1 C5 118.6(2)
C1 N1 Mn1 125.11(17)
C5 N1 Mn1 116.09(16)
N1 C1 C2 122.8(2)
N1 C1 H1 118.6
C2 C1 H1 118.6
C3 C2 C1 118.2(2)
C3 C2 H2 120.9
C1 C2 H2 120.9
C4 C3 C2 119.8(2)
C4 C3 H3 120.1
C2 C3 H3 120.1
C3 C4 C5 119.2(2)
C3 C4 H4 120.4
C5 C4 H4 120.4
N1 C5 C4 121.4(2)
N1 C5 C6 114.9(2)
C4 C5 C6 123.6(2)
N2 C6 C7 121.6(2)
N2 C6 C5 113.8(2)
C7 C6 C5 124.5(2)
C6 C7 C8 119.5(2)
C6 C7 H7 120.3
C8 C7 H7 120.3
C9 C8 C7 118.9(2)
C9 C8 H8 120.6
C7 C8 H8 120.6
C10 C9 C8 119.0(3)
C10 C9 H9 120.5
C8 C9 H9 120.5
N2 C10 C9 122.8(2)
N2 C10 H10 118.6
C9 C10 H10 118.6
C10 N2 C6 118.0(2)
C10 N2 Mn1 126.10(16)
C6 N2 Mn1 115.91(16)
O1 C11 Mn1 175.5(2)
O2 C12 Mn1 173.4(2)
O3 C13 Mn1 175.4(2)
N4 C14 N3 117.4(2)
N4 C14 Mn1 124.75(17)
N3 C14 Mn1 117.59(17)
C14 N3 C15 132.3(2)
C14 N3 H3N 114.9(19)
C15 N3 H3N 112.8(19)
C20 C15 C16 120.3(2)
C20 C15 N3 117.9(2)
C16 C15 N3 121.7(2)
C17 C16 C15 119.2(2)
C17 C16 H16 120.4
C15 C16 H16 120.4
C16 C17 C18 120.8(2)
C16 C17 H17 119.6
C18 C17 H17 119.6
C17 C18 C19 120.0(2)
C17 C18 H18 120
C19 C18 H18 120
C18 C19 C20 119.6(2)
C18 C19 H19 120.2
C20 C19 H19 120.2
C15 C20 C19 120.2(2)
C15 C20 H20 119.9
C19 C20 H20 119.9
C14 N4 C21 130.7(2)
C14 N4 C23 137.1(2)
C21 N4 C23 91.74(17)
N4 C21 C22 89.81(18)
N4 C21 H21A 113.7
C22 C21 H21A 113.7
N4 C21 H21B 113.7
C22 C21 H21B 113.7
H21A C21 H21B 110.9
C21 C22 C23 88.29(18)
C21 C22 H22A 113.9
C23 C22 H22A 113.9
C21 C22 H22B 113.9
C23 C22 H22B 113.9
H22A C22 H22B 111.1
N4 C23 C22 89.33(18)
N4 C23 H23A 113.8
C22 C23 H23A 113.8
N4 C23 H23B 113.8
C22 C23 H23B 113.8
H23A C23 H23B 111
O6 Cl1 O7 112.1(2)
O6 Cl1 O5 108.88(16)
O7 Cl1 O5 109.10(14)
O6 Cl1 O4 108.80(14)
O7 Cl1 O4 108.19(13)
O5 Cl1 O4 109.73(12)

loop_
_geom_bond_atom_site_label_1
_geom_bond_atom_site_label_2
_geom_bond_distance
Mn1 C12 1.805(2)
Mn1 C13 1.808(2)
Mn1 C11 1.834(2)
Mn1 N1 2.0404(19)
Mn1 N2 2.048(2)
Mn1 C14 2.102(2)
N1 C1 1.346(3)
N1 C5 1.353(3)
C1 C2 1.386(3)
C1 H1 0.95
C2 C3 1.383(4)
C2 H2 0.95
C3 C4 1.377(4)
C3 H3 0.95
C4 C5 1.391(3)
C4 H4 0.95
C5 C6 1.469(4)
C6 N2 1.360(3)
C6 C7 1.385(3)
C7 C8 1.386(4)
C7 H7 0.95
C8 C9 1.385(4)
C8 H8 0.95
C9 C10 1.375(4)
C9 H9 0.95
C10 N2 1.351(3)
C10 H10 0.95
C11 O1 1.140(3)
C12 O2 1.149(3)
C13 O3 1.145(3)
C14 N4 1.329(3)
C14 N3 1.338(3)
N3 C15 1.437(3)
N3 H3N 0.85(3)
C15 C20 1.383(3)
C15 C16 1.396(3)
C16 C17 1.383(3)
C16 H16 0.95
C17 C18 1.387(4)
C17 H17 0.95
C18 C19 1.388(4)
C18 H18 0.95
C19 C20 1.392(3)
C19 H19 0.95
C20 H20 0.95
N4 C21 1.482(3)
N4 C23 1.492(3)
C21 C22 1.531(3)
C21 H21A 0.99
C21 H21B 0.99
C22 C23 1.534(3)
C22 H22A 0.99
C22 H22B 0.99
C23 H23A 0.99
C23 H23B 0.99
Cl1 O6 1.410(2)
Cl1 O7 1.426(2)
Cl1 O5 1.428(2)
Cl1 O4 1.4376(18)

loop_
_geom_torsion_atom_site_label_1
_geom_torsion_atom_site_label_2
_geom_torsion_atom_site_label_3
_geom_torsion_atom_site_label_4
_geom_torsion
C12 Mn1 N1 C1 6.2(2)
C11 Mn1 N1 C1 -81.55(19)
N2 Mn1 N1 C1 -172.10(19)
C14 Mn1 N1 C1 94.93(19)
C12 Mn1 N1 C5 -179.21(16)
C11 Mn1 N1 C5 93.04(17)
N2 Mn1 N1 C5 2.49(15)
C14 Mn1 N1 C5 -90.48(16)
C5 N1 C1 C2 -1.6(3)
Mn1 N1 C1 C2 172.84(17)
N1 C1 C2 C3 0.9(4)
C1 C2 C3 C4 0.3(4)
C2 C3 C4 C5 -0.6(4)
C1 N1 C5 C4 1.2(3)
Mn1 N1 C5 C4 -173.72(17)
C1 N1 C5 C6 176.53(19)
Mn1 N1 C5 C6 1.6(2)
C3 C4 C5 N1 -0.1(3)
C3 C4 C5 C6 -175.0(2)
N1 C5 C6 N2 -7.0(3)
C4 C5 C6 N2 168.2(2)
N1 C5 C6 C7 177.1(2)
C4 C5 C6 C7 -7.7(4)
N2 C6 C7 C8 -2.2(3)
C5 C6 C7 C8 173.4(2)
C6 C7 C8 C9 -2.3(4)
C7 C8 C9 C10 3.2(4)
C8 C9 C10 N2 0.3(4)
C9 C10 N2 C6 -4.6(3)
C9 C10 N2 Mn1 175.82(17)
C7 C6 N2 C10 5.5(3)
C5 C6 N2 C10 -170.48(19)
C7 C6 N2 Mn1 -174.84(17)
C5 C6 N2 Mn1 9.2(2)
C13 Mn1 N2 C10 -7.7(2)
C11 Mn1 N2 C10 83.9(2)
N1 Mn1 N2 C10 173.1(2)
C14 Mn1 N2 C10 -99.42(19)
C13 Mn1 N2 C6 172.69(16)
C11 Mn1 N2 C6 -95.67(17)
N1 Mn1 N2 C6 -6.51(15)
C14 Mn1 N2 C6 80.99(16)
C12 Mn1 C14 N4 -131.3(2)
C13 Mn1 C14 N4 -46.8(2)
N1 Mn1 C14 N4 129.3(2)
N2 Mn1 C14 N4 50.8(2)
C12 Mn1 C14 N3 43.31(18)
C13 Mn1 C14 N3 127.81(18)
N1 Mn1 C14 N3 -56.09(18)
N2 Mn1 C14 N3 -134.65(18)
N4 C14 N3 C15 -6.8(4)
Mn1 C14 N3 C15 178.2(2)
C14 N3 C15 C20 129.1(3)
C14 N3 C15 C16 -54.3(4)
C20 C15 C16 C17 -2.0(3)
N3 C15 C16 C17 -178.5(2)
C15 C16 C17 C18 1.2(4)
C16 C17 C18 C19 0.4(4)
C17 C18 C19 C20 -1.2(4)
C16 C15 C20 C19 1.2(4)
N3 C15 C20 C19 177.8(2)
C18 C19 C20 C15 0.4(4)
N3 C14 N4 C21 177.0(2)
Mn1 C14 N4 C21 -8.5(3)
N3 C14 N4 C23 -13.4(4)
Mn1 C14 N4 C23 161.2(2)
C14 N4 C21 C22 166.0(2)
C23 N4 C21 C22 -7.01(19)
N4 C21 C22 C23 6.82(18)
C14 N4 C23 C22 -165.2(3)
C21 N4 C23 C22 7.00(19)
C21 C22 C23 N4 -6.78(18)
